data_7123755
loop_
_publ_author_name
'Deegan, Meaghan M.'
'Peters, Jonas C.'

_publ_section_title
;
 O-Functionalization of a Cobalt Carbonyl Generates a Terminal Cobalt
 Carbyne
;
_journal_name_full 'Chemical Communications'
_journal_paper_doi 10.1039/C9CC04032C
_journal_year 2019
_chemical_formula_moiety 'C31 H41 Co O P3, C16 H32 Na O8'
_chemical_formula_sum 'C47 H73 Co Na O9 P3'
_chemical_formula_weight 956.88
_chemical_name_systematic P2PCoCONacrown
_space_group_crystal_system monoclinic
_space_group_IT_number 15
_space_group_name_Hall '-C 2yc'
_space_group_name_H-M_alt 'C 1 2/c 1'
_symmetry_space_group_name_Hall '-C 2yc'
_symmetry_space_group_name_H-M 'C 1 2/c 1'
_atom_sites_solution_hydrogens geom
_atom_sites_solution_primary dual
_audit_creation_date 2018-11-04
_audit_creation_method
;
Olex2 1.2
(compiled 2018.05.29 svn.r3508 for OlexSys, GUI svn.r5506)
;
_audit_update_record
;
2019-05-24 deposited with the CCDC.    2019-07-01 downloaded from the CCDC.
;
_cell_angle_alpha 90
_cell_angle_beta 132.65
_cell_angle_gamma 90
_cell_formula_units_Z 8
_cell_length_a 27.599(3)
_cell_length_b 30.400(5)
_cell_length_c 18.698(2)
_cell_measurement_reflns_used 9986
_cell_measurement_temperature 100(2)
_cell_measurement_theta_max 27.50
_cell_measurement_theta_min 2.38
_cell_volume 11538(3)
_computing_cell_refinement 'SAINT v8.37A (Bruker, 2015)'
_computing_data_reduction 'SAINT v8.37A (Bruker, 2015)'
_computing_molecular_graphics 'Olex2 (Dolomanov et al., 2009)'
_computing_publication_material 'Olex2 (Dolomanov et al., 2009)'
_computing_structure_refinement 'XL (Sheldrick, 2008)'
_computing_structure_solution 'XT (Sheldrick, 2015)'
_diffrn_ambient_temperature 99.99
_diffrn_detector 'CMOS Area Detector'
_diffrn_detector_area_resol_mean 10.24
_diffrn_detector_type 'Bruker PHOTON 100 CMOS'
_diffrn_measured_fraction_theta_full 0.998
_diffrn_measured_fraction_theta_max 0.914
_diffrn_measurement_device '\k-geometry diffractometer'
_diffrn_measurement_device_type 'Bruker D8 VENTURE Kappa Duo PHOTON 100 CMOS'
_diffrn_measurement_method '\f and \w scans'
_diffrn_radiation_monochromator 'multilayer mirrors'
_diffrn_radiation_type MoK\a
_diffrn_radiation_wavelength 0.71073
_diffrn_reflns_av_R_equivalents 0.0589
_diffrn_reflns_av_unetI/netI 0.0401
_diffrn_reflns_Laue_measured_fraction_full 0.998
_diffrn_reflns_Laue_measured_fraction_max 0.914
_diffrn_reflns_limit_h_max 41
_diffrn_reflns_limit_h_min -41
_diffrn_reflns_limit_k_max 47
_diffrn_reflns_limit_k_min -44
_diffrn_reflns_limit_l_max 29
_diffrn_reflns_limit_l_min -26
_diffrn_reflns_number 182977
_diffrn_reflns_point_group_measured_fraction_full 0.998
_diffrn_reflns_point_group_measured_fraction_max 0.914
_diffrn_reflns_theta_full 25.242
_diffrn_reflns_theta_max 34.034
_diffrn_reflns_theta_min 2.379
_diffrn_source 'I\mS HB micro-focus sealed tube'
_diffrn_source_current 1
_diffrn_source_power 0.05
_diffrn_source_type 'Incoatech I\mS HB'
_diffrn_source_voltage 50
_diffrn_standards_number 0
_exptl_absorpt_coefficient_mu 0.432
_exptl_absorpt_correction_T_max 0.7287
_exptl_absorpt_correction_T_min 0.6826
_exptl_absorpt_correction_type multi-scan
_exptl_absorpt_process_details
'SADABS-2016/2 (Bruker,2016/2) was used for absorption correction. wR2(int) was 0.1635 before and 0.0864 after correction. The Ratio of minimum to maximum transmission is 0.9367. The \l/2 correction factor is Not present.'
_exptl_crystal_colour brown
_exptl_crystal_colour_primary brown
_exptl_crystal_density_diffrn 1.102
_exptl_crystal_description block
_exptl_crystal_F_000 4080
_exptl_crystal_size_max 0.31
_exptl_crystal_size_mid 0.12
_exptl_crystal_size_min 0.08
_refine_diff_density_max 0.993
_refine_diff_density_min -0.765
_refine_diff_density_rms 0.078
_refine_ls_extinction_method none
_refine_ls_goodness_of_fit_ref 1.073
_refine_ls_hydrogen_treatment constr
_refine_ls_matrix_type full
_refine_ls_number_parameters 714
_refine_ls_number_reflns 21603
_refine_ls_number_restraints 18
_refine_ls_restrained_S_all 1.074
_refine_ls_R_factor_all 0.0778
_refine_ls_R_factor_gt 0.0592
_refine_ls_shift/su_max 0.003
_refine_ls_shift/su_mean 0.000
_refine_ls_structure_factor_coef Fsqd
_refine_ls_weighting_details 'w=1/[\s^2^(Fo^2^)+(0.0594P)^2^+20.9722P] where P=(Fo^2^+2Fc^2^)/3'
_refine_ls_weighting_scheme calc
_refine_ls_wR_factor_gt 0.1435
_refine_ls_wR_factor_ref 0.1527
_reflns_Friedel_coverage 0.000
_reflns_number_gt 16818
_reflns_number_total 21603
_reflns_threshold_expression 'I > 2\s(I)'
_cod_data_source_file c9cc04032c2.cif
_cod_data_source_block v18425
_cod_original_cell_volume 11539(3)
_cod_database_code 7123755
_shelx_shelxl_version_number 2014/7
_shelx_space_group_comment
;
The symmetry employed for this shelxl refinement is uniquely defined
by the following loop, which should always be used as a source of
symmetry information in preference to the above space-group names.
They are only intended as comments.
;
_shelx_estimated_absorpt_t_max 0.966
_shelx_estimated_absorpt_t_min 0.878
_olex2_refinement_description
;
1. Fixed Uiso
 At 1.2 times of:
  All C(H) groups, All C(H,H) groups
 At 1.5 times of:
  All C(H,H,H) groups
2. Uiso/Uaniso restraints and constraints
Uanis(O8B) = Uanis(O8A)
Uanis(C17A) = Uanis(C17B)
3. Rigid body (RIGU) restrains
 C19A, C19B, C17A, C17B, C18B, C18A
 with sigma for 1-2 distances of 0.004 and sigma for 1-3 distances of 0.004
4. Others
 Sof(C19A)=Sof(H19A)=Sof(H19B)=Sof(H19C)=Sof(C15A)=Sof(H15A)=Sof(H15B)=
 Sof(H15C)=Sof(C14A)=Sof(H14A)=Sof(C16A)=Sof(H16A)=Sof(H16B)=Sof(H16C)=
 Sof(C18A)=Sof(H18A)=Sof(H18B)=Sof(H18C)=Sof(C17A)=Sof(H17A)=1-FVAR(1)
 Sof(C17B)=Sof(H17B)=Sof(C18B)=Sof(H18D)=Sof(H18E)=Sof(H18F)=Sof(C19B)=
 Sof(H19D)=Sof(H19E)=Sof(H19F)=Sof(C14B)=Sof(H14B)=Sof(C15B)=Sof(H15D)=
 Sof(H15E)=Sof(H15F)=Sof(C16B)=Sof(H16D)=Sof(H16E)=Sof(H16F)=FVAR(1)
 Sof(O9B)=Sof(C45B)=Sof(H45C)=Sof(H45D)=Sof(C44B)=Sof(H44C)=Sof(H44D)=Sof(O8B)=
 Sof(C43B)=Sof(H43C)=Sof(H43D)=Sof(C42B)=Sof(H42C)=Sof(H42D)=Sof(O7B)=Sof(C41B)=
 Sof(H41C)=Sof(H41D)=Sof(C40B)=Sof(H40C)=Sof(H40D)=Sof(O6B)=Sof(C47B)=Sof(H47C)=
 Sof(H47D)=Sof(C46B)=Sof(H46C)=Sof(H46D)=1-FVAR(2)
 Sof(O8A)=Sof(O9A)=Sof(O7A)=Sof(O6A)=Sof(C44A)=Sof(H44A)=Sof(H44B)=Sof(C42A)=
 Sof(H42A)=Sof(H42B)=Sof(C43A)=Sof(H43A)=Sof(H43B)=Sof(C45A)=Sof(H45A)=
 Sof(H45B)=Sof(C46A)=Sof(H46A)=Sof(H46B)=Sof(C47A)=Sof(H47A)=Sof(H47B)=
 Sof(C41A)=Sof(H41A)=Sof(H41B)=Sof(C40A)=Sof(H40A)=Sof(H40B)=FVAR(2)
5.a Ternary CH refined with riding coordinates:
 C29(H29), C26(H26), C17B(H17B), C14A(H14A), C17A(H17A), C14B(H14B)
5.b Secondary CH2 refined with riding coordinates:
 C39(H39A,H39B), C38(H38A,H38B), C36(H36A,H36B), C35(H35A,H35B), C32(H32A,
 H32B), C34(H34A,H34B), C37(H37A,H37B), C44A(H44A,H44B), C33(H33A,H33B),
 C42A(H42A,H42B), C43A(H43A,H43B), C45A(H45A,H45B), C46A(H46A,H46B), C47A(H47A,
 H47B), C41A(H41A,H41B), C40A(H40A,H40B), C45B(H45C,H45D), C44B(H44C,H44D),
 C43B(H43C,H43D), C42B(H42C,H42D), C41B(H41C,H41D), C40B(H40C,H40D), C47B(H47C,
 H47D), C46B(H46C,H46D)
5.c Aromatic/amide H refined with riding coordinates:
 C4(H4), C7(H7), C3(H3), C12(H12), C5(H5), C9(H9), C23(H23), C24(H24),
 C10(H10), C21(H21), C22(H22), C11(H11), C6(H6)
5.d Idealised Me refined as rotating group:
 C31(H31A,H31B,H31C), C27(H27A,H27B,H27C), C28(H28A,H28B,H28C), C19A(H19A,H19B,
 H19C), C30(H30A,H30B,H30C), C15A(H15A,H15B,H15C), C16A(H16A,H16B,H16C),
 C18A(H18A,H18B,H18C), C18B(H18D,H18E,H18F), C19B(H19D,H19E,H19F), C15B(H15D,
 H15E,H15F), C16B(H16D,H16E,H16F)
;
_olex2_submission_special_instructions 'No special instructions were received'

loop_
_space_group_symop_operation_xyz
'x, y, z'
'-x, y, -z+1/2'
'x+1/2, y+1/2, z'
'-x+1/2, y+1/2, -z+1/2'
'-x, -y, -z'
'x, -y, z-1/2'
'-x+1/2, -y+1/2, -z'
'x+1/2, -y+1/2, z-1/2'

loop_
_atom_site_label
_atom_site_type_symbol
_atom_site_fract_x
_atom_site_fract_y
_atom_site_fract_z
_atom_site_U_iso_or_equiv
_atom_site_adp_type
_atom_site_occupancy
_atom_site_site_symmetry_order
_atom_site_calc_flag
_atom_site_refinement_flags_posn
_atom_site_refinement_flags_adp
_atom_site_refinement_flags_occupancy
_atom_site_disorder_assembly
_atom_site_disorder_group
Co1 Co 0.26304(2) 0.60600(2) 0.32681(2) 0.02240(6) Uani 1 1 d . . . . .
P3 P 0.36280(2) 0.58776(2) 0.40728(3) 0.02062(9) Uani 1 1 d . . . . .
P1 P 0.24142(2) 0.59630(2) 0.19739(3) 0.01955(8) Uani 1 1 d . . . . .
P2 P 0.18324(2) 0.56477(2) 0.27609(3) 0.03100(11) Uani 1 1 d . . . . .
Na1 Na 0.69921(4) 0.66034(2) 0.73779(5) 0.02842(16) Uani 1 1 d . . . . .
O5 O 0.78249(9) 0.69551(5) 0.74635(11) 0.0390(3) Uani 1 1 d . . . . .
O8A O 0.6479(10) 0.5925(10) 0.7260(17) 0.0280(17) Uani 0.668(4) 1 d . . P A 1
O2 O 0.67560(10) 0.73801(5) 0.70372(12) 0.0419(4) Uani 1 1 d . . . . .
O9A O 0.6515(3) 0.6744(3) 0.8050(6) 0.0310(11) Uani 0.668(4) 1 d . . P A 1
O3 O 0.59189(9) 0.67157(6) 0.57139(12) 0.0446(4) Uani 1 1 d . . . . .
O4 O 0.69833(9) 0.62882(6) 0.61373(11) 0.0409(4) Uani 1 1 d . . . . .
O7A O 0.7811(8) 0.6030(7) 0.8353(10) 0.036(3) Uani 0.668(4) 1 d . . P A 1
O6A O 0.7860(3) 0.6804(2) 0.9095(5) 0.0322(9) Uani 0.668(4) 1 d . . P A 1
C4 C 0.23956(10) 0.69406(7) 0.04107(14) 0.0298(4) Uani 1 1 d . . . . .
H4 H 0.2713 0.7099 0.0457 0.036 Uiso 1 1 calc R . . . .
C13 C 0.14857(9) 0.53943(7) 0.15896(13) 0.0292(4) Uani 1 1 d . . . . .
C7 C 0.14778(9) 0.64768(6) 0.02827(13) 0.0259(3) Uani 1 1 d . . . . .
H7 H 0.1158 0.6320 0.0232 0.031 Uiso 1 1 calc R . . . .
C29 C 0.42440(10) 0.63397(6) 0.46199(14) 0.0289(4) Uani 1 1 d . . . . .
H29 H 0.4689 0.6212 0.4966 0.035 Uiso 1 1 calc R . . . .
C3 C 0.25994(9) 0.66070(6) 0.10711(13) 0.0263(3) Uani 1 1 d . . . . .
H3 H 0.3056 0.6542 0.1567 0.032 Uiso 1 1 calc R . . . .
C12 C 0.09835(10) 0.50844(8) 0.10684(16) 0.0356(4) Uani 1 1 d . . . . .
H12 H 0.0801 0.4979 0.1322 0.043 Uiso 1 1 calc R . . . .
C5 C 0.17330(10) 0.70442(7) -0.03161(14) 0.0310(4) Uani 1 1 d . . . . .
H5 H 0.1595 0.7272 -0.0768 0.037 Uiso 1 1 calc R . . . .
C9 C 0.14935(9) 0.53984(6) 0.02994(13) 0.0267(3) Uani 1 1 d . . . . .
H9 H 0.1661 0.5510 0.0029 0.032 Uiso 1 1 calc R . . . .
C2 C 0.21444(8) 0.63653(6) 0.10195(12) 0.0218(3) Uani 1 1 d . . . . .
C39 C 0.71766(15) 0.76276(7) 0.69997(18) 0.0453(6) Uani 1 1 d . . . . .
H39A H 0.7206 0.7936 0.7197 0.054 Uiso 1 1 calc R . . . .
H39B H 0.7001 0.7628 0.6330 0.054 Uiso 1 1 calc R . . . .
C20 C 0.31316(8) 0.57192(6) 0.22174(12) 0.0212(3) Uani 1 1 d . . . . .
C8 C 0.17490(8) 0.55501(6) 0.12038(12) 0.0238(3) Uani 1 1 d . . . . .
C23 C 0.42821(10) 0.53840(7) 0.27597(15) 0.0311(4) Uani 1 1 d . . . . .
H23 H 0.4674 0.5267 0.2949 0.037 Uiso 1 1 calc R . . . .
C24 C 0.42729(9) 0.55102(6) 0.34658(14) 0.0284(4) Uani 1 1 d . . . . .
H24 H 0.4662 0.5483 0.4134 0.034 Uiso 1 1 calc R . . . .
C38 C 0.78374(15) 0.74179(8) 0.76767(18) 0.0481(6) Uani 1 1 d . . . . .
H38A H 0.8134 0.7578 0.7642 0.058 Uiso 1 1 calc R . . . .
H38B H 0.8022 0.7445 0.8349 0.058 Uiso 1 1 calc R . . . .
C10 C 0.09975(10) 0.50858(7) -0.02033(14) 0.0321(4) Uani 1 1 d . . . . .
H10 H 0.0830 0.4980 -0.0813 0.038 Uiso 1 1 calc R . . . .
C21 C 0.31486(9) 0.55988(6) 0.15107(13) 0.0256(3) Uani 1 1 d . . . . .
H21 H 0.2766 0.5634 0.0841 0.031 Uiso 1 1 calc R . . . .
C22 C 0.37227(10) 0.54280(6) 0.17831(14) 0.0295(4) Uani 1 1 d . . . . .
H22 H 0.3730 0.5342 0.1301 0.035 Uiso 1 1 calc R . . . .
C25 C 0.36976(8) 0.56763(6) 0.32031(12) 0.0223(3) Uani 1 1 d . . . . .
C11 C 0.07440(10) 0.49264(8) 0.01841(16) 0.0363(4) Uani 1 1 d . . . . .
H11 H 0.0407 0.4710 -0.0157 0.044 Uiso 1 1 calc R . . . .
C6 C 0.12755(10) 0.68122(7) -0.03757(13) 0.0310(4) Uani 1 1 d . . . . .
H6 H 0.0821 0.6882 -0.0869 0.037 Uiso 1 1 calc R . . . .
C36 C 0.75961(12) 0.64059(8) 0.64054(17) 0.0396(5) Uani 1 1 d . . . . .
H36A H 0.7565 0.6337 0.5858 0.048 Uiso 1 1 calc R . . . .
H36B H 0.7957 0.6226 0.6970 0.048 Uiso 1 1 calc R . . . .
C31 C 0.40563(12) 0.66439(8) 0.38202(18) 0.0413(5) Uani 1 1 d . . . . .
H31A H 0.4112 0.6489 0.3420 0.062 Uiso 1 1 calc GR . . . .
H31B H 0.4340 0.6904 0.4112 0.062 Uiso 1 1 calc GR . . . .
H31C H 0.3596 0.6734 0.3413 0.062 Uiso 1 1 calc GR . . . .
C27 C 0.41637(13) 0.55346(10) 0.58758(18) 0.0479(6) Uani 1 1 d . . . . .
H27A H 0.4364 0.5821 0.6180 0.072 Uiso 1 1 calc GR . . . .
H27B H 0.4416 0.5302 0.6367 0.072 Uiso 1 1 calc GR . . . .
H27C H 0.3709 0.5531 0.5597 0.072 Uiso 1 1 calc GR . . . .
C26 C 0.41666(8) 0.54560(6) 0.50730(13) 0.0262(3) Uani 1 1 d . . . . .
H26 H 0.4628 0.5492 0.5356 0.031 Uiso 1 1 calc R . . . .
C17B C 0.1811(3) 0.52186(17) 0.3415(5) 0.0280(8) Uani 0.623(6) 1 d . U P B 1
H17B H 0.1345 0.5123 0.3025 0.034 Uiso 0.623(6) 1 calc R . P B 1
C35 C 0.64218(13) 0.63727(11) 0.51564(17) 0.0530(7) Uani 1 1 d . . . . .
H35A H 0.6361 0.6138 0.4734 0.064 Uiso 1 1 calc R . . . .
H35B H 0.6466 0.6658 0.4951 0.064 Uiso 1 1 calc R . . . .
C32 C 0.60643(16) 0.74420(10) 0.6208(2) 0.0548(7) Uani 1 1 d . . . . .
H32A H 0.5984 0.7753 0.5999 0.066 Uiso 1 1 calc R . . . .
H32B H 0.5813 0.7377 0.6397 0.066 Uiso 1 1 calc R . . . .
C34 C 0.58485(13) 0.63833(11) 0.50895(18) 0.0533(7) Uani 1 1 d . . . . .
H34A H 0.5441 0.6442 0.4407 0.064 Uiso 1 1 calc R . . . .
H34B H 0.5802 0.6091 0.5272 0.064 Uiso 1 1 calc R . . . .
C37 C 0.77597(13) 0.68832(8) 0.66585(17) 0.0412(5) Uani 1 1 d . . . . .
H37A H 0.8176 0.6955 0.6825 0.049 Uiso 1 1 calc R . . . .
H37B H 0.7404 0.7069 0.6104 0.049 Uiso 1 1 calc R . . . .
C28 C 0.39439(13) 0.49910(7) 0.4691(2) 0.0517(7) Uani 1 1 d . . . . .
H28A H 0.3471 0.4965 0.4312 0.078 Uiso 1 1 calc GR . . . .
H28B H 0.4185 0.4785 0.5238 0.078 Uiso 1 1 calc GR . . . .
H28C H 0.4032 0.4923 0.4275 0.078 Uiso 1 1 calc GR . . . .
C44A C 0.60038(19) 0.60541(14) 0.7365(3) 0.0320(7) Uani 0.668(4) 1 d . . P A 1
H44A H 0.5851 0.5785 0.7459 0.038 Uiso 0.668(4) 1 calc R . P A 1
H44B H 0.5615 0.6195 0.6754 0.038 Uiso 0.668(4) 1 calc R . P A 1
C19A C 0.2090(4) 0.47035(19) 0.3293(5) 0.0380(17) Uani 0.377(6) 1 d . U P B 2
H19A H 0.1736 0.4572 0.2654 0.057 Uiso 0.377(6) 1 calc GR . P B 2
H19B H 0.2222 0.4498 0.3802 0.057 Uiso 0.377(6) 1 calc GR . P B 2
H19C H 0.2469 0.4766 0.3363 0.057 Uiso 0.377(6) 1 calc GR . P B 2
C33 C 0.58222(14) 0.71548(10) 0.5379(2) 0.0554(7) Uani 1 1 d . . . . .
H33A H 0.5350 0.7211 0.4812 0.067 Uiso 1 1 calc R . . . .
H33B H 0.6074 0.7210 0.5185 0.067 Uiso 1 1 calc R . . . .
C30 C 0.42784(19) 0.66116(10) 0.5340(3) 0.0674(10) Uani 1 1 d . . . . .
H30A H 0.3839 0.6723 0.5017 0.101 Uiso 1 1 calc GR . . . .
H30B H 0.4580 0.6860 0.5572 0.101 Uiso 1 1 calc GR . . . .
H30C H 0.4439 0.6427 0.5893 0.101 Uiso 1 1 calc GR . . . .
C42A C 0.74764(19) 0.55860(11) 0.8008(3) 0.0333(7) Uani 0.668(4) 1 d . . P A 1
H42A H 0.7320 0.5520 0.7362 0.040 Uiso 0.668(4) 1 calc R . P A 1
H42B H 0.7794 0.5355 0.8468 0.040 Uiso 0.668(4) 1 calc R . P A 1
C15A C 0.0953(6) 0.6378(4) 0.1663(11) 0.038(2) Uani 0.377(6) 1 d . . P B 2
H15A H 0.1326 0.6572 0.1932 0.058 Uiso 0.377(6) 1 calc GR . P B 2
H15B H 0.0581 0.6554 0.1465 0.058 Uiso 0.377(6) 1 calc GR . P B 2
H15C H 0.0823 0.6222 0.1097 0.058 Uiso 0.377(6) 1 calc GR . P B 2
C43A C 0.69035(16) 0.55870(9) 0.7942(2) 0.0314(6) Uani 0.668(4) 1 d . . P A 1
H43A H 0.6676 0.5299 0.7711 0.038 Uiso 0.668(4) 1 calc R . P A 1
H43B H 0.7051 0.5652 0.8583 0.038 Uiso 0.668(4) 1 calc R . P A 1
C45A C 0.62884(17) 0.63637(10) 0.8197(2) 0.0320(7) Uani 0.668(4) 1 d . . P A 1
H45A H 0.5948 0.6447 0.8211 0.038 Uiso 0.668(4) 1 calc R . P A 1
H45B H 0.6658 0.6221 0.8823 0.038 Uiso 0.668(4) 1 calc R . P A 1
C14A C 0.1153(3) 0.6045(2) 0.2435(5) 0.0282(13) Uani 0.377(6) 1 d . . P B 2
H14A H 0.1347 0.6214 0.3037 0.034 Uiso 0.377(6) 1 calc R . P B 2
C46A C 0.6946(2) 0.70159(12) 0.8889(3) 0.0330(7) Uani 0.668(4) 1 d . . P A 1
H46A H 0.6777 0.7039 0.9216 0.040 Uiso 0.668(4) 1 calc R . P A 1
H46B H 0.6951 0.7315 0.8687 0.040 Uiso 0.668(4) 1 calc R . P A 1
C47A C 0.76368(18) 0.68361(12) 0.9596(2) 0.0325(7) Uani 0.668(4) 1 d . . P A 1
H47A H 0.7928 0.7035 1.0163 0.039 Uiso 0.668(4) 1 calc R . P A 1
H47B H 0.7642 0.6543 0.9831 0.039 Uiso 0.668(4) 1 calc R . P A 1
C41A C 0.8258(2) 0.60506(14) 0.9360(3) 0.0331(7) Uani 0.668(4) 1 d . . P A 1
H41A H 0.8654 0.5872 0.9652 0.040 Uiso 0.668(4) 1 calc R . P A 1
H41B H 0.8057 0.5946 0.9610 0.040 Uiso 0.668(4) 1 calc R . P A 1
C16A C 0.0538(3) 0.5815(2) 0.2099(5) 0.0397(16) Uani 0.377(6) 1 d . . P B 2
H16A H 0.0327 0.5653 0.1497 0.060 Uiso 0.377(6) 1 calc GR . P B 2
H16B H 0.0230 0.6035 0.1981 0.060 Uiso 0.377(6) 1 calc GR . P B 2
H16C H 0.0660 0.5610 0.2603 0.060 Uiso 0.377(6) 1 calc GR . P B 2
C18A C 0.2306(4) 0.5223(3) 0.4460(6) 0.0340(14) Uani 0.377(6) 1 d . U P B 2
H18A H 0.2770 0.5186 0.4791 0.051 Uiso 0.377(6) 1 calc GR . P B 2
H18B H 0.2204 0.5033 0.4766 0.051 Uiso 0.377(6) 1 calc GR . P B 2
H18C H 0.2226 0.5531 0.4510 0.051 Uiso 0.377(6) 1 calc GR . P B 2
C40A C 0.84272(16) 0.65340(11) 0.9574(2) 0.0336(7) Uani 0.668(4) 1 d . . P A 1
H40A H 0.8730 0.6582 1.0284 0.040 Uiso 0.668(4) 1 calc R . P A 1
H40B H 0.8661 0.6623 0.9365 0.040 Uiso 0.668(4) 1 calc R . P A 1
C18B C 0.2094(4) 0.5379(2) 0.4397(4) 0.066(2) Uani 0.623(6) 1 d . U P B 1
H18D H 0.2553 0.5470 0.4783 0.099 Uiso 0.623(6) 1 calc GR . P B 1
H18E H 0.2079 0.5141 0.4735 0.099 Uiso 0.623(6) 1 calc GR . P B 1
H18F H 0.1836 0.5629 0.4313 0.099 Uiso 0.623(6) 1 calc GR . P B 1
C19B C 0.2200(3) 0.4846(2) 0.3559(5) 0.0571(14) Uani 0.623(6) 1 d . U P B 1
H19D H 0.2034 0.4747 0.2928 0.086 Uiso 0.623(6) 1 calc GR . P B 1
H19E H 0.2166 0.4606 0.3872 0.086 Uiso 0.623(6) 1 calc GR . P B 1
H19F H 0.2662 0.4935 0.3973 0.086 Uiso 0.623(6) 1 calc GR . P B 1
C17A C 0.1865(6) 0.5097(3) 0.3380(9) 0.0280(8) Uani 0.377(6) 1 d . U P B 2
H17A H 0.1412 0.5042 0.3116 0.034 Uiso 0.377(6) 1 calc R . P B 2
C14B C 0.1014(2) 0.5857(2) 0.2266(3) 0.0409(11) Uani 0.623(6) 1 d . . P B 1
H14B H 0.0683 0.5614 0.1910 0.049 Uiso 0.623(6) 1 calc R . P B 1
C15B C 0.0799(4) 0.6226(3) 0.1573(7) 0.059(2) Uani 0.623(6) 1 d . . P B 1
H15D H 0.1134 0.6459 0.1913 0.088 Uiso 0.623(6) 1 calc GR . P B 1
H15E H 0.0379 0.6345 0.1325 0.088 Uiso 0.623(6) 1 calc GR . P B 1
H15F H 0.0745 0.6116 0.1030 0.088 Uiso 0.623(6) 1 calc GR . P B 1
C16B C 0.10627(19) 0.60224(18) 0.3087(3) 0.0501(12) Uani 0.623(6) 1 d . . P B 1
H16D H 0.1159 0.5775 0.3502 0.075 Uiso 0.623(6) 1 calc GR . P B 1
H16E H 0.0644 0.6158 0.2808 0.075 Uiso 0.623(6) 1 calc GR . P B 1
H16F H 0.1417 0.6241 0.3476 0.075 Uiso 0.623(6) 1 calc GR . P B 1
O9B O 0.6335(7) 0.6701(7) 0.7883(13) 0.032(2) Uani 0.332(4) 1 d . . P A 2
C45B C 0.5884(3) 0.6340(2) 0.7483(5) 0.0348(14) Uani 0.332(4) 1 d . . P A 2
H45C H 0.5521 0.6383 0.6773 0.042 Uiso 0.332(4) 1 calc R . P A 2
H45D H 0.5689 0.6334 0.7773 0.042 Uiso 0.332(4) 1 calc R . P A 2
C44B C 0.6214(4) 0.5903(2) 0.7666(6) 0.0323(14) Uani 0.332(4) 1 d . . P A 2
H44C H 0.6578 0.5850 0.8372 0.039 Uiso 0.332(4) 1 calc R . P A 2
H44D H 0.5894 0.5658 0.7382 0.039 Uiso 0.332(4) 1 calc R . P A 2
O8B O 0.642(2) 0.594(2) 0.726(4) 0.0280(17) Uani 0.332(4) 1 d . . P A 2
C43B C 0.6886(4) 0.5581(2) 0.7438(5) 0.0350(14) Uani 0.332(4) 1 d . . P A 2
H43C H 0.6723 0.5287 0.7417 0.042 Uiso 0.332(4) 1 calc R . P A 2
H43D H 0.6896 0.5594 0.6919 0.042 Uiso 0.332(4) 1 calc R . P A 2
C42B C 0.7572(4) 0.5651(2) 0.8417(6) 0.0344(15) Uani 0.332(4) 1 d . . P A 2
H42C H 0.7554 0.5710 0.8918 0.041 Uiso 0.332(4) 1 calc R . P A 2
H42D H 0.7844 0.5385 0.8609 0.041 Uiso 0.332(4) 1 calc R . P A 2
O7B O 0.7826(14) 0.5986(13) 0.8335(17) 0.025(3) Uani 0.332(4) 1 d . . P A 2
C41B C 0.8334(4) 0.6239(3) 0.9314(6) 0.0379(17) Uani 0.332(4) 1 d . . P A 2
H41C H 0.8667 0.6024 0.9814 0.046 Uiso 0.332(4) 1 calc R . P A 2
H41D H 0.8565 0.6453 0.9235 0.046 Uiso 0.332(4) 1 calc R . P A 2
C40B C 0.8083(4) 0.6483(2) 0.9708(4) 0.0388(16) Uani 0.332(4) 1 d . . P A 2
H40C H 0.7822 0.6284 0.9755 0.047 Uiso 0.332(4) 1 calc R . P A 2
H40D H 0.8456 0.6600 1.0364 0.047 Uiso 0.332(4) 1 calc R . P A 2
O6B O 0.7692(6) 0.6826(5) 0.9068(10) 0.033(2) Uani 0.332(4) 1 d . . P A 2
C47B C 0.7306(5) 0.7042(2) 0.9225(6) 0.0341(16) Uani 0.332(4) 1 d . . P A 2
H47C H 0.7152 0.7329 0.8885 0.041 Uiso 0.332(4) 1 calc R . P A 2
H47D H 0.7590 0.7101 0.9929 0.041 Uiso 0.332(4) 1 calc R . P A 2
C46B C 0.6720(4) 0.6778(2) 0.8875(5) 0.0347(14) Uani 0.332(4) 1 d . . P A 2
H46C H 0.6864 0.6495 0.9231 0.042 Uiso 0.332(4) 1 calc R . P A 2
H46D H 0.6464 0.6942 0.8981 0.042 Uiso 0.332(4) 1 calc R . P A 2
O1 O 0.25070(13) 0.68942(6) 0.38951(14) 0.0614(6) Uani 1 1 d . . . . .
C1 C 0.25671(13) 0.65532(7) 0.36641(16) 0.0382(5) Uani 1 1 d . . . . .

loop_
_atom_site_aniso_label
_atom_site_aniso_U_11
_atom_site_aniso_U_22
_atom_site_aniso_U_33
_atom_site_aniso_U_23
_atom_site_aniso_U_13
_atom_site_aniso_U_12
Co1 0.02743(12) 0.02721(12) 0.01736(10) 0.00549(8) 0.01709(10) 0.01096(9)
P3 0.02198(19) 0.02319(19) 0.01568(17) 0.00149(14) 0.01235(16) 0.00392(15)
P1 0.02076(18) 0.02488(19) 0.01529(17) 0.00333(14) 0.01312(15) 0.00681(15)
P2 0.0206(2) 0.0563(3) 0.0202(2) 0.0102(2) 0.01546(18) 0.0098(2)
Na1 0.0444(4) 0.0254(3) 0.0251(3) -0.0022(3) 0.0274(3) -0.0077(3)
O5 0.0525(9) 0.0381(8) 0.0334(7) -0.0001(6) 0.0319(7) -0.0121(7)
O8A 0.034(3) 0.0259(17) 0.0308(7) 0.0013(8) 0.025(2) -0.001(3)
O2 0.0709(11) 0.0304(7) 0.0419(8) -0.0003(6) 0.0451(9) -0.0088(7)
O9A 0.047(3) 0.027(2) 0.034(3) 0.0027(18) 0.033(3) 0.000(2)
O3 0.0468(9) 0.0505(10) 0.0366(8) 0.0020(7) 0.0283(8) -0.0115(7)
O4 0.0502(9) 0.0512(9) 0.0284(7) -0.0058(7) 0.0294(7) -0.0124(7)
O7A 0.045(4) 0.036(5) 0.035(4) 0.000(3) 0.031(3) -0.005(3)
O6A 0.053(3) 0.0284(13) 0.0348(14) -0.0041(10) 0.0374(19) -0.0059(17)
C4 0.0384(10) 0.0338(9) 0.0290(9) 0.0061(7) 0.0276(8) 0.0077(8)
C13 0.0202(8) 0.0433(10) 0.0232(8) 0.0083(7) 0.0144(7) 0.0070(7)
C7 0.0245(8) 0.0307(8) 0.0191(7) 0.0035(6) 0.0134(7) 0.0068(6)
C29 0.0344(9) 0.0313(9) 0.0269(8) -0.0045(7) 0.0231(8) -0.0048(7)
C3 0.0284(8) 0.0326(9) 0.0238(8) 0.0056(7) 0.0199(7) 0.0085(7)
C12 0.0232(8) 0.0473(12) 0.0349(10) 0.0086(9) 0.0191(8) 0.0037(8)
C5 0.0411(10) 0.0326(9) 0.0234(8) 0.0083(7) 0.0235(8) 0.0117(8)
C9 0.0262(8) 0.0301(8) 0.0228(8) 0.0016(6) 0.0162(7) 0.0042(7)
C2 0.0258(8) 0.0256(7) 0.0163(7) 0.0029(6) 0.0152(6) 0.0078(6)
C39 0.0806(18) 0.0310(10) 0.0444(12) -0.0051(9) 0.0504(14) -0.0164(11)
C20 0.0221(7) 0.0236(7) 0.0193(7) 0.0001(6) 0.0145(6) 0.0046(6)
C8 0.0211(7) 0.0294(8) 0.0201(7) 0.0041(6) 0.0136(6) 0.0055(6)
C23 0.0278(9) 0.0339(9) 0.0350(10) -0.0022(8) 0.0226(8) 0.0080(7)
C24 0.0224(8) 0.0338(9) 0.0246(8) 0.0003(7) 0.0142(7) 0.0076(7)
C38 0.0736(17) 0.0382(11) 0.0363(11) -0.0096(9) 0.0388(12) -0.0265(12)
C10 0.0264(8) 0.0338(9) 0.0264(9) -0.0025(7) 0.0140(7) 0.0039(7)
C21 0.0265(8) 0.0308(8) 0.0221(7) -0.0025(6) 0.0175(7) 0.0053(6)
C22 0.0328(9) 0.0334(9) 0.0300(9) -0.0047(7) 0.0243(8) 0.0051(7)
C25 0.0224(7) 0.0246(7) 0.0205(7) 0.0000(6) 0.0147(6) 0.0052(6)
C11 0.0223(8) 0.0396(11) 0.0376(11) 0.0005(8) 0.0165(8) 0.0000(7)
C6 0.0295(9) 0.0351(10) 0.0199(8) 0.0060(7) 0.0134(7) 0.0101(7)
C36 0.0467(12) 0.0490(12) 0.0371(11) 0.0016(9) 0.0339(10) -0.0026(10)
C31 0.0382(11) 0.0414(11) 0.0456(12) 0.0121(10) 0.0290(10) -0.0011(9)
C27 0.0514(13) 0.0673(16) 0.0419(12) 0.0301(12) 0.0383(12) 0.0289(12)
C26 0.0187(7) 0.0351(9) 0.0208(7) 0.0078(7) 0.0118(6) 0.0058(6)
C17B 0.0303(14) 0.034(3) 0.0255(10) -0.0023(19) 0.0210(9) -0.0018(19)
C35 0.0498(14) 0.084(2) 0.0268(10) -0.0102(11) 0.0266(11) -0.0146(13)
C32 0.0686(18) 0.0488(14) 0.0599(17) 0.0169(13) 0.0487(16) 0.0117(13)
C34 0.0480(14) 0.083(2) 0.0292(11) -0.0166(12) 0.0265(11) -0.0255(13)
C37 0.0504(13) 0.0493(13) 0.0362(11) -0.0002(9) 0.0343(11) -0.0102(10)
C28 0.0410(12) 0.0276(10) 0.0517(14) 0.0138(10) 0.0175(11) 0.0100(9)
C44A 0.0326(18) 0.034(2) 0.0329(18) -0.0003(14) 0.0237(16) -0.0057(14)
C19A 0.053(4) 0.012(2) 0.022(3) -0.0011(18) 0.014(3) 0.005(2)
C33 0.0489(14) 0.0665(18) 0.0436(14) 0.0156(12) 0.0284(12) -0.0044(13)
C30 0.107(3) 0.0605(17) 0.086(2) -0.0509(16) 0.086(2) -0.0527(17)
C42A 0.0445(19) 0.0224(14) 0.0374(19) -0.0040(14) 0.0296(18) -0.0020(12)
C15A 0.032(5) 0.050(5) 0.038(4) 0.023(4) 0.026(4) 0.027(3)
C43A 0.0417(16) 0.0221(12) 0.0322(15) 0.0033(10) 0.0258(13) -0.0013(11)
C45A 0.0428(17) 0.0323(14) 0.0379(17) 0.0031(12) 0.0341(15) -0.0008(12)
C14A 0.020(3) 0.036(3) 0.027(3) -0.006(2) 0.015(2) 0.001(2)
C46A 0.048(2) 0.0297(17) 0.0319(18) -0.0017(13) 0.0314(18) 0.0010(17)
C47A 0.0474(18) 0.0341(16) 0.0262(14) -0.0066(12) 0.0290(14) -0.0051(14)
C41A 0.0395(18) 0.0311(18) 0.0302(16) -0.0031(15) 0.0242(14) -0.0009(15)
C16A 0.022(2) 0.047(3) 0.051(3) -0.020(3) 0.025(2) -0.006(2)
C18A 0.036(3) 0.037(3) 0.023(2) 0.006(2) 0.017(2) 0.001(2)
C40A 0.0357(15) 0.0378(17) 0.0291(14) -0.0064(12) 0.0227(13) -0.0083(12)
C18B 0.099(5) 0.073(4) 0.037(2) -0.018(3) 0.051(3) -0.049(4)
C19B 0.080(4) 0.055(3) 0.068(4) 0.007(3) 0.062(3) 0.001(3)
C17A 0.0303(14) 0.034(3) 0.0255(10) -0.0023(19) 0.0210(9) -0.0018(19)
C14B 0.0212(17) 0.082(4) 0.0208(16) -0.002(2) 0.0148(15) 0.005(2)
C15B 0.043(4) 0.101(7) 0.036(3) 0.023(4) 0.028(3) 0.041(4)
C16B 0.0327(18) 0.093(3) 0.0331(18) -0.0042(19) 0.0257(16) 0.0054(19)
O9B 0.052(7) 0.028(4) 0.034(5) -0.001(4) 0.036(6) -0.002(5)
C45B 0.040(3) 0.039(3) 0.031(3) -0.003(2) 0.026(3) -0.006(3)
C44B 0.043(4) 0.025(3) 0.037(4) 0.000(3) 0.030(4) -0.005(3)
O8B 0.034(3) 0.0259(17) 0.0308(7) 0.0013(8) 0.025(2) -0.001(3)
C43B 0.054(4) 0.025(3) 0.037(3) -0.005(2) 0.034(3) -0.004(2)
C42B 0.046(4) 0.027(3) 0.031(3) 0.004(3) 0.026(3) 0.003(3)
O7B 0.031(5) 0.028(5) 0.018(5) -0.005(3) 0.017(4) 0.000(3)
C41B 0.035(3) 0.041(5) 0.029(3) 0.000(4) 0.018(3) -0.006(3)
C40B 0.048(4) 0.040(3) 0.018(2) -0.002(2) 0.018(3) -0.009(3)
O6B 0.058(6) 0.028(3) 0.026(3) -0.004(2) 0.034(4) -0.012(4)
C47B 0.064(5) 0.021(3) 0.033(4) -0.004(3) 0.039(4) -0.006(4)
C46B 0.063(4) 0.028(3) 0.035(3) -0.002(2) 0.042(3) -0.006(3)
O1 0.1181(18) 0.0413(9) 0.0540(11) 0.0165(8) 0.0700(13) 0.0371(11)
C1 0.0616(14) 0.0373(10) 0.0312(10) 0.0129(8) 0.0377(10) 0.0220(10)

loop_
_atom_type_symbol
_atom_type_description
_atom_type_scat_dispersion_real
_atom_type_scat_dispersion_imag
_atom_type_scat_source
C C 0.0033 0.0016 'International Tables Vol C Tables 4.2.6.8 and 6.1.1.4'
H H 0.0000 0.0000 'International Tables Vol C Tables 4.2.6.8 and 6.1.1.4'
Co Co 0.3494 0.9721 'International Tables Vol C Tables 4.2.6.8 and 6.1.1.4'
Na Na 0.0362 0.0249 'International Tables Vol C Tables 4.2.6.8 and 6.1.1.4'
O O 0.0106 0.0060 'International Tables Vol C Tables 4.2.6.8 and 6.1.1.4'
P P 0.1023 0.0942 'International Tables Vol C Tables 4.2.6.8 and 6.1.1.4'

loop_
_geom_angle_atom_site_label_1
_geom_angle_atom_site_label_2
_geom_angle_atom_site_label_3
_geom_angle
P1 Co1 P3 89.969(18)
P1 Co1 P2 90.20(2)
P2 Co1 P3 128.04(2)
C1 Co1 P3 112.31(9)
C1 Co1 P1 125.89(6)
C1 Co1 P2 109.15(9)
C29 P3 Co1 116.62(7)
C29 P3 C26 98.78(9)
C25 P3 Co1 108.47(6)
C25 P3 C29 97.47(8)
C25 P3 C26 99.41(8)
C26 P3 Co1 130.39(6)
C2 P1 Co1 129.57(6)
C2 P1 C20 99.53(8)
C2 P1 C8 99.12(8)
C20 P1 Co1 110.64(5)
C8 P1 Co1 110.58(6)
C8 P1 C20 104.49(8)
C13 P2 Co1 108.74(6)
C13 P2 C14A 105.7(2)
C13 P2 C17A 96.9(3)
C13 P2 C14B 94.13(16)
C17B P2 Co1 128.4(2)
C17B P2 C13 105.65(18)
C17B P2 C14B 89.9(3)
C14A P2 Co1 105.1(2)
C14A P2 C17A 110.9(4)
C17A P2 Co1 127.6(4)
C14B P2 Co1 124.0(2)
O5 Na1 O3 107.15(6)
O5 Na1 O4 69.18(6)
O5 Na1 O6A 76.33(12)
O5 Na1 O9B 142.5(4)
O5 Na1 O8B 151.3(11)
O5 Na1 O7B 85.1(8)
O8A Na1 O5 147.6(5)
O8A Na1 O3 82.8(6)
O8A Na1 O4 87.2(6)
O8A Na1 O7A 69.3(7)
O8A Na1 O6A 108.9(6)
O2 Na1 O5 70.30(6)
O2 Na1 O8A 140.3(5)
O2 Na1 O3 69.72(6)
O2 Na1 O4 107.40(6)
O2 Na1 O7A 147.9(4)
O2 Na1 O6A 87.24(18)
O2 Na1 O9B 81.5(5)
O2 Na1 O8B 137.1(11)
O2 Na1 O7B 149.5(8)
O2 Na1 O6B 84.6(3)
O9A Na1 O5 135.71(19)
O9A Na1 O8A 72.8(6)
O9A Na1 O2 79.5(2)
O9A Na1 O3 91.2(2)
O9A Na1 O4 153.35(16)
O9A Na1 O7A 107.3(5)
O9A Na1 O6A 70.41(18)
O3 Na1 O4 68.49(6)
O3 Na1 O9B 84.5(4)
O3 Na1 O8B 81.7(12)
O3 Na1 O7B 137.1(7)
O4 Na1 O9B 145.3(3)
O4 Na1 O7B 78.7(7)
O7A Na1 O5 84.8(5)
O7A Na1 O3 139.4(4)
O7A Na1 O4 80.8(4)
O7A Na1 O6A 66.9(4)
O6A Na1 O3 153.05(16)
O6A Na1 O4 134.39(11)
O8B Na1 O4 90.0(12)
O8B Na1 O9B 64.0(12)
O8B Na1 O7B 71.1(14)
O7B Na1 O9B 110.8(9)
O6B Na1 O5 84.8(2)
O6B Na1 O3 145.0(3)
O6B Na1 O4 144.6(2)
O6B Na1 O9B 68.0(4)
O6B Na1 O8B 103.7(12)
O6B Na1 O7B 75.3(7)
C38 O5 Na1 106.73(14)
C37 O5 Na1 115.46(13)
C37 O5 C38 113.90(17)
C44A O8A Na1 105.9(15)
C43A O8A Na1 117.2(12)
C43A O8A C44A 109.3(17)
C39 O2 Na1 116.47(15)
C39 O2 C32 114.09(19)
C32 O2 Na1 109.59(15)
C45A O9A Na1 115.2(6)
C46A O9A Na1 109.7(4)
C46A O9A C45A 113.9(7)
C34 O3 Na1 108.04(16)
C33 O3 Na1 113.11(15)
C33 O3 C34 114.6(2)
C36 O4 Na1 108.07(12)
C35 O4 Na1 116.76(16)
C35 O4 C36 113.79(17)
C42A O7A Na1 109.4(8)
C41A O7A Na1 120.5(12)
C41A O7A C42A 110.1(13)
C47A O6A Na1 113.7(4)
C40A O6A Na1 111.3(4)
C40A O6A C47A 113.9(5)
C3 C4 H4 119.7
C5 C4 H4 119.7
C5 C4 C3 120.54(19)
C12 C13 P2 125.42(15)
C12 C13 C8 119.00(18)
C8 C13 P2 115.54(15)
C2 C7 H7 119.3
C6 C7 H7 119.3
C6 C7 C2 121.32(18)
P3 C29 H29 108.9
C31 C29 P3 109.79(14)
C31 C29 H29 108.9
C31 C29 C30 108.3(2)
C30 C29 P3 112.12(15)
C30 C29 H29 108.9
C4 C3 H3 119.4
C4 C3 C2 121.18(17)
C2 C3 H3 119.4
C13 C12 H12 119.5
C11 C12 C13 121.0(2)
C11 C12 H12 119.5
C4 C5 H5 120.4
C6 C5 C4 119.27(17)
C6 C5 H5 120.4
C8 C9 H9 119.9
C10 C9 H9 119.9
C10 C9 C8 120.27(18)
C7 C2 P1 120.66(14)
C3 C2 P1 121.55(13)
C3 C2 C7 117.35(16)
O2 C39 H39A 110.2
O2 C39 H39B 110.2
O2 C39 C38 107.60(18)
H39A C39 H39B 108.5
C38 C39 H39A 110.2
C38 C39 H39B 110.2
C21 C20 P1 125.69(13)
C25 C20 P1 114.43(12)
C25 C20 C21 119.82(15)
C13 C8 P1 114.39(14)
C9 C8 P1 125.83(14)
C9 C8 C13 119.77(17)
C24 C23 H23 119.9
C22 C23 H23 119.9
C22 C23 C24 120.26(17)
C23 C24 H24 119.6
C23 C24 C25 120.79(17)
C25 C24 H24 119.6
O5 C38 C39 113.2(2)
O5 C38 H38A 108.9
O5 C38 H38B 108.9
C39 C38 H38A 108.9
C39 C38 H38B 108.9
H38A C38 H38B 107.8
C9 C10 H10 120.0
C9 C10 C11 120.01(19)
C11 C10 H10 120.0
C20 C21 H21 119.7
C22 C21 C20 120.53(17)
C22 C21 H21 119.7
C23 C22 C21 119.57(17)
C23 C22 H22 120.2
C21 C22 H22 120.2
C20 C25 P3 115.84(12)
C20 C25 C24 119.01(16)
C24 C25 P3 125.07(13)
C12 C11 C10 119.9(2)
C12 C11 H11 120.0
C10 C11 H11 120.0
C7 C6 H6 119.8
C5 C6 C7 120.34(18)
C5 C6 H6 119.8
O4 C36 H36A 109.1
O4 C36 H36B 109.1
O4 C36 C37 112.4(2)
H36A C36 H36B 107.9
C37 C36 H36A 109.1
C37 C36 H36B 109.1
C29 C31 H31A 109.5
C29 C31 H31B 109.5
C29 C31 H31C 109.5
H31A C31 H31B 109.5
H31A C31 H31C 109.5
H31B C31 H31C 109.5
H27A C27 H27B 109.5
H27A C27 H27C 109.5
H27B C27 H27C 109.5
C26 C27 H27A 109.5
C26 C27 H27B 109.5
C26 C27 H27C 109.5
P3 C26 H26 108.4
C27 C26 P3 110.00(14)
C27 C26 H26 108.4
C28 C26 P3 111.71(14)
C28 C26 C27 109.9(2)
C28 C26 H26 108.4
P2 C17B H17B 109.3
C18B C17B P2 111.2(4)
C18B C17B H17B 109.3
C19B C17B P2 109.1(4)
C19B C17B H17B 109.3
C19B C17B C18B 108.5(6)
O4 C35 H35A 110.5
O4 C35 H35B 110.5
O4 C35 C34 106.29(19)
H35A C35 H35B 108.7
C34 C35 H35A 110.5
C34 C35 H35B 110.5
O2 C32 H32A 109.2
O2 C32 H32B 109.2
O2 C32 C33 112.2(2)
H32A C32 H32B 107.9
C33 C32 H32A 109.2
C33 C32 H32B 109.2
O3 C34 C35 112.8(2)
O3 C34 H34A 109.0
O3 C34 H34B 109.0
C35 C34 H34A 109.0
C35 C34 H34B 109.0
H34A C34 H34B 107.8
O5 C37 C36 106.33(17)
O5 C37 H37A 110.5
O5 C37 H37B 110.5
C36 C37 H37A 110.5
C36 C37 H37B 110.5
H37A C37 H37B 108.7
C26 C28 H28A 109.5
C26 C28 H28B 109.5
C26 C28 H28C 109.5
H28A C28 H28B 109.5
H28A C28 H28C 109.5
H28B C28 H28C 109.5
O8A C44A H44A 108.7
O8A C44A H44B 108.7
O8A C44A C45A 114.0(10)
H44A C44A H44B 107.6
C45A C44A H44A 108.7
C45A C44A H44B 108.7
H19A C19A H19B 109.5
H19A C19A H19C 109.5
H19B C19A H19C 109.5
C17A C19A H19A 109.5
C17A C19A H19B 109.5
C17A C19A H19C 109.5
O3 C33 C32 105.9(2)
O3 C33 H33A 110.5
O3 C33 H33B 110.5
C32 C33 H33A 110.5
C32 C33 H33B 110.5
H33A C33 H33B 108.7
C29 C30 H30A 109.5
C29 C30 H30B 109.5
C29 C30 H30C 109.5
H30A C30 H30B 109.5
H30A C30 H30C 109.5
H30B C30 H30C 109.5
O7A C42A H42A 109.7
O7A C42A H42B 109.7
H42A C42A H42B 108.2
C43A C42A O7A 109.7(8)
C43A C42A H42A 109.7
C43A C42A H42B 109.7
H15A C15A H15B 109.5
H15A C15A H15C 109.5
H15B C15A H15C 109.5
C14A C15A H15A 109.5
C14A C15A H15B 109.5
C14A C15A H15C 109.5
O8A C43A C42A 104.8(9)
O8A C43A H43A 110.8
O8A C43A H43B 110.8
C42A C43A H43A 110.8
C42A C43A H43B 110.8
H43A C43A H43B 108.9
O9A C45A C44A 107.3(5)
O9A C45A H45A 110.3
O9A C45A H45B 110.3
C44A C45A H45A 110.3
C44A C45A H45B 110.3
H45A C45A H45B 108.5
P2 C14A H14A 107.3
C15A C14A P2 111.2(6)
C15A C14A H14A 107.3
C16A C14A P2 114.3(5)
C16A C14A C15A 109.0(6)
C16A C14A H14A 107.3
O9A C46A H46A 109.3
O9A C46A H46B 109.3
O9A C46A C47A 111.7(5)
H46A C46A H46B 107.9
C47A C46A H46A 109.3
C47A C46A H46B 109.3
O6A C47A C46A 107.5(4)
O6A C47A H47A 110.2
O6A C47A H47B 110.2
C46A C47A H47A 110.2
C46A C47A H47B 110.2
H47A C47A H47B 108.5
O7A C41A H41A 111.1
O7A C41A H41B 111.1
O7A C41A C40A 103.5(9)
H41A C41A H41B 109.0
C40A C41A H41A 111.1
C40A C41A H41B 111.1
C14A C16A H16A 109.5
C14A C16A H16B 109.5
C14A C16A H16C 109.5
H16A C16A H16B 109.5
H16A C16A H16C 109.5
H16B C16A H16C 109.5
H18A C18A H18B 109.5
H18A C18A H18C 109.5
H18B C18A H18C 109.5
C17A C18A H18A 109.5
C17A C18A H18B 109.5
C17A C18A H18C 109.5
O6A C40A C41A 112.5(4)
O6A C40A H40A 109.1
O6A C40A H40B 109.1
C41A C40A H40A 109.1
C41A C40A H40B 109.1
H40A C40A H40B 107.8
C17B C18B H18D 109.5
C17B C18B H18E 109.5
C17B C18B H18F 109.5
H18D C18B H18E 109.5
H18D C18B H18F 109.5
H18E C18B H18F 109.5
C17B C19B H19D 109.5
C17B C19B H19E 109.5
C17B C19B H19F 109.5
H19D C19B H19E 109.5
H19D C19B H19F 109.5
H19E C19B H19F 109.5
P2 C17A H17A 107.6
C19A C17A P2 119.6(8)
C19A C17A C18A 110.1(8)
C19A C17A H17A 107.6
C18A C17A P2 103.6(6)
C18A C17A H17A 107.6
P2 C14B H14B 109.3
C15B C14B P2 108.6(4)
C15B C14B H14B 109.3
C15B C14B C16B 109.5(6)
C16B C14B P2 110.9(3)
C16B C14B H14B 109.3
C14B C15B H15D 109.5
C14B C15B H15E 109.5
C14B C15B H15F 109.5
H15D C15B H15E 109.5
H15D C15B H15F 109.5
H15E C15B H15F 109.5
C14B C16B H16D 109.5
C14B C16B H16E 109.5
C14B C16B H16F 109.5
H16D C16B H16E 109.5
H16D C16B H16F 109.5
H16E C16B H16F 109.5
C45B O9B Na1 107.4(11)
C46B O9B Na1 114.6(8)
C46B O9B C45B 115.5(13)
O9B C45B H45C 109.2
O9B C45B H45D 109.2
O9B C45B C44B 112.2(10)
H45C C45B H45D 107.9
C44B C45B H45C 109.2
C44B C45B H45D 109.2
C45B C44B H44C 110.9
C45B C44B H44D 110.9
H44C C44B H44D 108.9
O8B C44B C45B 104(3)
O8B C44B H44C 110.9
O8B C44B H44D 110.9
C44B O8B Na1 124(4)
C44B O8B C43B 119(4)
C43B O8B Na1 100(2)
O8B C43B H43C 109.7
O8B C43B H43D 109.7
H43C C43B H43D 108.2
C42B C43B O8B 110(2)
C42B C43B H43C 109.7
C42B C43B H43D 109.7
C43B C42B H42C 110.2
C43B C42B H42D 110.2
H42C C42B H42D 108.5
O7B C42B C43B 107.4(12)
O7B C42B H42C 110.2
O7B C42B H42D 110.2
C42B O7B Na1 111.1(18)
C42B O7B C41B 112(2)
C41B O7B Na1 97.4(19)
O7B C41B H41C 107.8
O7B C41B H41D 107.8
H41C C41B H41D 107.1
C40B C41B O7B 118.2(15)
C40B C41B H41C 107.8
C40B C41B H41D 107.8
C41B C40B H40C 110.3
C41B C40B H40D 110.3
H40C C40B H40D 108.5
O6B C40B C41B 107.2(6)
O6B C40B H40C 110.3
O6B C40B H40D 110.3
C40B O6B Na1 112.3(8)
C40B O6B C47B 114.6(8)
C47B O6B Na1 110.3(8)
O6B C47B H47C 108.9
O6B C47B H47D 108.9
O6B C47B C46B 113.2(7)
H47C C47B H47D 107.8
C46B C47B H47C 108.9
C46B C47B H47D 108.9
O9B C46B C47B 107.1(7)
O9B C46B H46C 110.3
O9B C46B H46D 110.3
C47B C46B H46C 110.3
C47B C46B H46D 110.3
H46C C46B H46D 108.5
O1 C1 Co1 177.31(18)

loop_
_geom_bond_atom_site_label_1
_geom_bond_atom_site_label_2
_geom_bond_distance
Co1 P3 2.1306(6)
Co1 P1 2.0840(5)
Co1 P2 2.1191(6)
Co1 C1 1.733(2)
P3 C29 1.885(2)
P3 C25 1.8651(17)
P3 C26 1.8930(18)
P1 C2 1.8531(17)
P1 C20 1.8588(17)
P1 C8 1.8542(19)
P2 C13 1.862(2)
P2 C17B 1.816(6)
P2 C14A 1.950(6)
P2 C17A 2.003(12)
P2 C14B 1.878(4)
Na1 O5 2.4400(17)
Na1 O8A 2.42(3)
Na1 O2 2.4175(18)
Na1 O9A 2.395(10)
Na1 O3 2.4664(19)
Na1 O4 2.4947(17)
Na1 O7A 2.425(19)
Na1 O6A 2.449(8)
Na1 O9B 2.567(19)
Na1 O8B 2.48(6)
Na1 O7B 2.54(4)
Na1 O6B 2.430(13)
O5 C38 1.456(3)
O5 C37 1.407(3)
O8A C44A 1.50(2)
O8A C43A 1.43(3)
O2 C39 1.424(3)
O2 C32 1.440(4)
O9A C45A 1.426(9)
O9A C46A 1.426(9)
O3 C34 1.454(3)
O3 C33 1.421(3)
O4 C36 1.446(3)
O4 C35 1.407(3)
O7A C42A 1.51(2)
O7A C41A 1.387(14)
O6A C47A 1.432(5)
O6A C40A 1.424(7)
C4 H4 0.9500
C4 C3 1.389(3)
C4 C5 1.387(3)
C13 C12 1.388(3)
C13 C8 1.408(3)
C7 H7 0.9500
C7 C2 1.401(2)
C7 C6 1.391(3)
C29 H29 1.0000
C29 C31 1.520(3)
C29 C30 1.527(3)
C3 H3 0.9500
C3 C2 1.401(3)
C12 H12 0.9500
C12 C11 1.386(3)
C5 H5 0.9500
C5 C6 1.383(3)
C9 H9 0.9500
C9 C8 1.398(2)
C9 C10 1.385(3)
C39 H39A 0.9900
C39 H39B 0.9900
C39 C38 1.485(4)
C20 C21 1.402(2)
C20 C25 1.398(2)
C23 H23 0.9500
C23 C24 1.392(3)
C23 C22 1.384(3)
C24 H24 0.9500
C24 C25 1.400(2)
C38 H38A 0.9900
C38 H38B 0.9900
C10 H10 0.9500
C10 C11 1.391(3)
C21 H21 0.9500
C21 C22 1.395(2)
C22 H22 0.9500
C11 H11 0.9500
C6 H6 0.9500
C36 H36A 0.9900
C36 H36B 0.9900
C36 C37 1.498(3)
C31 H31A 0.9800
C31 H31B 0.9800
C31 H31C 0.9800
C27 H27A 0.9800
C27 H27B 0.9800
C27 H27C 0.9800
C27 C26 1.526(3)
C26 H26 1.0000
C26 C28 1.514(3)
C17B H17B 1.0000
C17B C18B 1.509(7)
C17B C19B 1.455(7)
C35 H35A 0.9900
C35 H35B 0.9900
C35 C34 1.501(4)
C32 H32A 0.9900
C32 H32B 0.9900
C32 C33 1.486(4)
C34 H34A 0.9900
C34 H34B 0.9900
C37 H37A 0.9900
C37 H37B 0.9900
C28 H28A 0.9800
C28 H28B 0.9800
C28 H28C 0.9800
C44A H44A 0.9900
C44A H44B 0.9900
C44A C45A 1.505(5)
C19A H19A 0.9800
C19A H19B 0.9800
C19A H19C 0.9800
C19A C17A 1.407(9)
C33 H33A 0.9900
C33 H33B 0.9900
C30 H30A 0.9800
C30 H30B 0.9800
C30 H30C 0.9800
C42A H42A 0.9900
C42A H42B 0.9900
C42A C43A 1.501(5)
C15A H15A 0.9800
C15A H15B 0.9800
C15A H15C 0.9800
C15A C14A 1.527(14)
C43A H43A 0.9900
C43A H43B 0.9900
C45A H45A 0.9900
C45A H45B 0.9900
C14A H14A 1.0000
C14A C16A 1.523(9)
C46A H46A 0.9900
C46A H46B 0.9900
C46A C47A 1.506(5)
C47A H47A 0.9900
C47A H47B 0.9900
C41A H41A 0.9900
C41A H41B 0.9900
C41A C40A 1.512(5)
C16A H16A 0.9800
C16A H16B 0.9800
C16A H16C 0.9800
C18A H18A 0.9800
C18A H18B 0.9800
C18A H18C 0.9800
C18A C17A 1.541(13)
C40A H40A 0.9900
C40A H40B 0.9900
C18B H18D 0.9800
C18B H18E 0.9800
C18B H18F 0.9800
C19B H19D 0.9800
C19B H19E 0.9800
C19B H19F 0.9800
C17A H17A 1.0000
C14B H14B 1.0000
C14B C15B 1.500(10)
C14B C16B 1.533(6)
C15B H15D 0.9800
C15B H15E 0.9800
C15B H15F 0.9800
C16B H16D 0.9800
C16B H16E 0.9800
C16B H16F 0.9800
O9B C45B 1.435(15)
O9B C46B 1.397(19)
C45B H45C 0.9900
C45B H45D 0.9900
C45B C44B 1.513(10)
C44B H44C 0.9900
C44B H44D 0.9900
C44B O8B 1.22(5)
O8B C43B 1.53(5)
C43B H43C 0.9900
C43B H43D 0.9900
C43B C42B 1.511(11)
C42B H42C 0.9900
C42B H42D 0.9900
C42B O7B 1.30(4)
O7B C41B 1.56(3)
C41B H41C 0.9900
C41B H41D 0.9900
C41B C40B 1.504(11)
C40B H40C 0.9900
C40B H40D 0.9900
C40B O6B 1.391(15)
O6B C47B 1.441(12)
C47B H47C 0.9900
C47B H47D 0.9900
C47B C46B 1.502(11)
C46B H46C 0.9900
C46B H46D 0.9900
O1 C1 1.177(3)

loop_
_smtbx_masks_void_nr
_smtbx_masks_void_average_x
_smtbx_masks_void_average_y
_smtbx_masks_void_average_z
_smtbx_masks_void_volume
_smtbx_masks_void_count_electrons
1 0.000 0.302 0.155 665.7 132.4
2 0.000 0.698 -0.030 665.7 132.5
3 0.500 0.198 -0.445 665.7 132.5
4 0.500 0.802 -0.486 665.7 132.4
